data_1503681
loop_
_publ_author_name
'Park, Hyun Bong'
'Kwon, Hak Cheol'
'Lee, Chang-Ho'
'Yang, Hyun Ok'

_publ_section_title
;
 Glionitrin A, an antibiotic-antitumor metabolite derived from competitive
 interaction between abandoned mine microbes.
;
_journal_issue 2
_journal_name_full 'Journal of natural products'
_journal_page_first 248
_journal_page_last 252
_journal_paper_doi 10.1021/np800606e
_journal_volume 72
_journal_year 2009
_chemical_formula_moiety 'C13 H11 N3 O5 S2 '
_chemical_formula_sum 'C13 H11 N3 O5 S2'
_chemical_formula_weight 353.37
_space_group_IT_number 4
_symmetry_cell_setting monoclinic
_symmetry_Int_Tables_number 4
_symmetry_space_group_name_Hall 'P 2yb'
_symmetry_space_group_name_H-M 'P 1 21 1'
_cell_angle_alpha 90
_cell_angle_beta 100.287(5)
_cell_angle_gamma 90
_cell_formula_units_Z 2
_cell_length_a 7.512(1)
_cell_length_b 6.6024(8)
_cell_length_c 15.970(3)
_cell_measurement_reflns_used 5612
_cell_measurement_temperature 296.1
_cell_measurement_theta_max 27.4
_cell_measurement_theta_min 3.1
_cell_volume 779.3(2)
_computing_cell_refinement PROCESS-AUTO
_computing_data_collection PROCESS-AUTO
_computing_data_reduction CrystalStructure
_computing_publication_material 'CrystalStructure 3.6.0'
_computing_structure_refinement SHELXL
_computing_structure_solution SIR92
_diffrn_detector_area_resol_mean 10.00
_diffrn_measured_fraction_theta_full 0.9969
_diffrn_measured_fraction_theta_max 0.9969
_diffrn_measurement_device_type 'Rigaku RAXIS-RAPID'
_diffrn_measurement_method \w
_diffrn_radiation_type 'Mo K\a'
_diffrn_radiation_wavelength 0.7107
_diffrn_reflns_av_R_equivalents 0.042
_diffrn_reflns_limit_h_max 9
_diffrn_reflns_limit_h_min -9
_diffrn_reflns_limit_k_max 8
_diffrn_reflns_limit_k_min -8
_diffrn_reflns_limit_l_max 20
_diffrn_reflns_limit_l_min -20
_diffrn_reflns_number 7443
_diffrn_reflns_theta_full 27.44
_diffrn_reflns_theta_max 27.44
_exptl_absorpt_coefficient_mu 0.370
_exptl_absorpt_correction_T_max 0.982
_exptl_absorpt_correction_T_min 0.773
_exptl_absorpt_correction_type multi-scan
_exptl_absorpt_process_details
;
    Higashi, T. (1995). Program for Absorption Correction.
    Rigaku Corporation, Tokyo, Japan.
;
_exptl_crystal_colour yellow
_exptl_crystal_density_diffrn 1.506
_exptl_crystal_density_method 'not measured'
_exptl_crystal_description platelet
_exptl_crystal_F_000 364.00
_exptl_crystal_size_max 0.40
_exptl_crystal_size_mid 0.10
_exptl_crystal_size_min 0.05
_refine_diff_density_max 3.88
_refine_diff_density_min -0.54
_refine_ls_extinction_method none
_refine_ls_goodness_of_fit_ref 1.487
_refine_ls_hydrogen_treatment refall
_refine_ls_number_parameters 209
_refine_ls_number_reflns 3450
_refine_ls_R_factor_gt 0.1210
_refine_ls_shift/su_max 0.0030
_refine_ls_structure_factor_coef Fsqd
_refine_ls_weighting_details 'w = 1/[\s^2^(Fo^2^)+(0.2000P)^2^+0.0000P] where P=(Fo^2^+2Fc^2^)/3'
_refine_ls_weighting_scheme calc
_refine_ls_wR_factor_ref 0.3650
_reflns_number_gt 0
_reflns_number_total 7428
_reflns_threshold_expression F^2^>2.0\s(F^2^)
_cod_data_source_file np800606e_si_001.cif
_cod_data_source_block '_glionitrinA-2'
_cod_original_formula_sum 'C13 H11 N3 O5 S2 '
_cod_database_code 1503681

loop_
_symmetry_equiv_pos_site_id
_symmetry_equiv_pos_as_xyz
1 +X,+Y,+Z
2 -X,1/2+Y,-Z

loop_
_atom_site_label
_atom_site_type_symbol
_atom_site_fract_x
_atom_site_fract_y
_atom_site_fract_z
_atom_site_U_iso_or_equiv
_atom_site_adp_type
_atom_site_occupancy
_atom_site_symmetry_multiplicity
_atom_site_calc_flag
_atom_site_refinement_flags
S(1) S 0.7946(3) 0.0999(4) 0.2297(2) 0.0481(6) Uani 1.00 1 d .
S(2) S 0.5334(3) 0.0196(3) 0.1718(1) 0.0457(6) Uani 1.00 1 d .
O(1) O 0.724(2) 0.250(1) 0.7050(5) 0.090(3) Uani 1.00 1 d .
O(2) O 0.461(2) 0.287(2) 0.6308(6) 0.092(3) Uani 1.00 1 d .
O(3) O 0.3127(8) 0.244(1) 0.3267(4) 0.052(2) Uani 1.00 1 d .
O(4) O 0.191(1) 0.141(1) 0.0699(5) 0.060(2) Uani 1.00 1 d .
O(5) O 0.771(1) 0.617(1) 0.1714(5) 0.060(2) Uani 1.00 1 d .
N(1) N 0.621(2) 0.285(1) 0.6361(6) 0.063(2) Uani 1.00 1 d .
N(2) N 0.6048(8) 0.329(1) 0.3249(4) 0.036(1) Uani 1.00 1 d .
N(3) N 0.505(1) 0.436(1) 0.1562(5) 0.044(2) Uani 1.00 1 d .
C(1) C 0.593(1) 0.303(1) 0.4823(5) 0.043(2) Uani 1.00 1 d .
C(2) C 0.676(1) 0.340(1) 0.4123(6) 0.042(2) Uani 1.00 1 d .
C(3) C 0.864(1) 0.397(1) 0.4226(6) 0.046(2) Uani 1.00 1 d .
C(8) C 0.748(1) 0.355(1) 0.2740(5) 0.039(2) Uani 1.00 1 d .
C(10) C 0.420(1) 0.263(1) 0.1902(5) 0.038(2) Uani 1.00 1 d .
C(11) C 0.436(1) 0.276(1) 0.2881(5) 0.035(2) Uani 1.00 1 d .
C(9) C 0.673(1) 0.486(1) 0.1948(6) 0.046(2) Uani 1.00 1 d .
C(13) C 0.218(1) 0.238(2) 0.1509(6) 0.051(2) Uani 1.00 1 d .
C(4) C 0.969(1) 0.418(1) 0.5004(7) 0.051(2) Uani 1.00 1 d .
C(7) C 0.910(1) 0.427(2) 0.3349(6) 0.052(2) Uani 1.00 1 d .
C(5) C 0.879(2) 0.377(1) 0.5747(7) 0.054(2) Uani 1.00 1 d .
C(6) C 0.710(2) 0.325(1) 0.5608(6) 0.056(2) Uani 1.00 1 d .
C(12) C 0.440(2) 0.523(2) 0.0710(7) 0.061(2) Uani 1.00 1 d .
H(1) H 0.4712 0.2684 0.4775 0.052 Uiso 1.00 1 c R
H(2) H 1.0906 0.4543 0.5071 0.061 Uiso 1.00 1 c R
H(5) H 0.9341 0.5682 0.3251 0.062 Uiso 1.00 1 c R
H(4) H 1.0160 0.3478 0.3288 0.062 Uiso 1.00 1 c R
H(3) H 0.9426 0.3903 0.6300 0.065 Uiso 1.00 1 c R
H(6) H 0.4978 0.4559 0.0298 0.073 Uiso 1.00 1 c R
H(7) H 0.4686 0.6651 0.0717 0.073 Uiso 1.00 1 c R
H(8) H 0.3114 0.5058 0.0561 0.073 Uiso 1.00 1 c R
H(9) H 0.1591 0.1597 0.1894 0.061 Uiso 1.00 1 c R
H(10) H 0.1616 0.3710 0.1448 0.061 Uiso 1.00 1 c R
H(11) H 0.1735 0.0776 0.0170 0.072 Uiso 1.00 1 c R

loop_
_atom_site_aniso_label
_atom_site_aniso_U_11
_atom_site_aniso_U_22
_atom_site_aniso_U_33
_atom_site_aniso_U_12
_atom_site_aniso_U_13
_atom_site_aniso_U_23
S(1) 0.036(1) 0.047(1) 0.063(1) 0.0056(9) 0.0120(8) -0.010(1)
S(2) 0.046(1) 0.0358(9) 0.054(1) -0.0031(9) 0.0065(9) -0.0065(9)
O(1) 0.157(9) 0.068(5) 0.041(4) 0.018(6) 0.004(5) 0.010(4)
O(2) 0.112(9) 0.114(8) 0.057(5) -0.018(7) 0.029(5) -0.016(5)
O(3) 0.034(3) 0.071(4) 0.055(4) -0.002(3) 0.022(3) 0.010(3)
O(4) 0.064(4) 0.063(4) 0.047(4) -0.012(4) -0.003(3) -0.006(3)
O(5) 0.056(4) 0.054(4) 0.074(5) -0.012(3) 0.023(3) 0.012(4)
N(1) 0.095(7) 0.041(4) 0.051(5) 0.001(5) 0.008(5) -0.007(3)
N(2) 0.030(3) 0.043(3) 0.040(3) -0.003(3) 0.018(2) -0.005(3)
N(3) 0.047(4) 0.035(3) 0.051(4) 0.003(3) 0.012(3) 0.003(3)
C(1) 0.057(5) 0.033(4) 0.043(4) 0.005(4) 0.016(3) -0.006(3)
C(2) 0.043(4) 0.036(4) 0.052(5) -0.005(4) 0.021(4) -0.005(3)
C(3) 0.049(5) 0.030(4) 0.060(5) -0.001(3) 0.008(4) -0.006(3)
C(8) 0.036(4) 0.040(4) 0.043(4) -0.003(3) 0.016(3) -0.002(3)
C(10) 0.030(3) 0.040(4) 0.045(4) 0.003(3) 0.006(3) 0.006(3)
C(11) 0.028(3) 0.034(3) 0.045(4) 0.007(3) 0.008(3) -0.003(3)
C(9) 0.038(4) 0.046(5) 0.056(5) -0.009(4) 0.010(4) 0.005(4)
C(13) 0.036(4) 0.059(5) 0.051(5) 0.000(4) -0.012(3) -0.000(4)
C(4) 0.055(5) 0.041(4) 0.053(5) -0.004(4) 0.001(4) -0.007(4)
C(7) 0.038(5) 0.068(6) 0.053(5) -0.003(4) 0.016(4) -0.001(4)
C(5) 0.071(6) 0.039(4) 0.049(5) 0.002(4) 0.001(4) -0.009(3)
C(6) 0.085(7) 0.042(4) 0.042(5) -0.012(5) 0.010(5) -0.015(4)
C(12) 0.070(6) 0.057(5) 0.056(5) -0.009(6) 0.013(5) 0.004(5)

loop_
_atom_type_symbol
_atom_type_description
_atom_type_scat_dispersion_real
_atom_type_scat_dispersion_imag
_atom_type_scat_source
C C 0.003 0.002
;
International Tables for Crystallography
(1992, Vol. C, Tables 4.2.6.8 and 6.1.1.4)
;
H H 0.000 0.000
;
International Tables for Crystallography
(1992, Vol. C, Table 6.1.1.4)
;
O O 0.011 0.006
;
International Tables for Crystallography
(1992, Vol. C, Tables 4.2.6.8 and 6.1.1.4)
;
N N 0.006 0.003
;
International Tables for Crystallography
(1992, Vol. C, Tables 4.2.6.8 and 6.1.1.4)
;
S S 0.125 0.123
;
International Tables for Crystallography
(1992, Vol. C, Tables 4.2.6.8 and 6.1.1.4)
;

loop_
_geom_angle_atom_site_label_1
_geom_angle_atom_site_label_2
_geom_angle_atom_site_label_3
_geom_angle
C(8) S(1) S(2) 99.9(3)
S(1) S(2) C(10) 97.5(2)
S(1) C(8) N(2) 107.7(6)
S(1) C(8) C(9) 104.8(6)
S(1) C(8) C(7) 110.1(6)
S(2) C(10) N(3) 111.9(6)
S(2) C(10) C(11) 104.7(5)
S(2) C(10) C(13) 106.7(6)
O(1) N(1) O(2) 121(1)
O(1) N(1) C(6) 116(1)
O(2) N(1) C(6) 122.1(9)
O(3) C(11) N(2) 124.5(8)
O(3) C(11) C(10) 124.8(7)
O(4) C(13) C(10) 112.7(8)
O(5) C(9) N(3) 126.5(9)
O(5) C(9) C(8) 119.3(7)
N(1) C(6) C(1) 113(1)
N(1) C(6) C(5) 118.3(9)
C(8) N(2) C(2) 110.9(6)
C(11) N(2) C(2) 127.7(7)
N(2) C(2) C(1) 129.8(8)
N(2) C(2) C(3) 108.6(8)
C(11) N(2) C(8) 121.0(7)
N(2) C(8) C(9) 108.8(7)
N(2) C(8) C(7) 105.7(7)
N(2) C(11) C(10) 110.7(7)
N(3) C(10) C(11) 111.8(6)
C(9) N(3) C(10) 117.4(7)
N(3) C(10) C(13) 113.3(7)
C(12) N(3) C(10) 123.6(8)
N(3) C(9) C(8) 114.1(8)
C(12) N(3) C(9) 117.0(9)
C(6) C(1) C(2) 113.3(9)
C(1) C(2) C(3) 121.5(8)
C(1) C(6) C(5) 128(1)
C(2) C(3) C(7) 108.1(8)
C(2) C(3) C(4) 122(1)
C(7) C(3) C(4) 129.8(9)
C(3) C(4) C(5) 115(1)
C(3) C(7) C(8) 105.4(8)
C(7) C(8) C(9) 119.3(8)
C(13) C(10) C(11) 108.0(7)
C(4) C(5) C(6) 118.8(9)
O(4) C(13) H(9) 109.0499
O(4) C(13) H(10) 109.0533
H(11) O(4) C(13) 179.9949
N(3) C(12) H(6) 109.4735
N(3) C(12) H(8) 109.4730
N(3) C(12) H(7) 109.4774
H(1) C(1) C(2) 123.3620
H(1) C(1) C(6) 123.3630
C(3) C(4) H(2) 122.0935
C(3) C(7) H(5) 110.6675
C(3) C(7) H(4) 110.6613
C(8) C(7) H(5) 110.6579
C(8) C(7) H(4) 110.6597
C(10) C(13) H(9) 109.0402
C(10) C(13) H(10) 109.0454
H(10) C(13) H(9) 107.8083
C(4) C(5) H(3) 120.6053
H(2) C(4) C(5) 122.1027
H(4) C(7) H(5) 108.7744
H(3) C(5) C(6) 120.6081
H(8) C(12) H(6) 109.4644
H(7) C(12) H(6) 109.4678
H(8) C(12) H(7) 109.4713

loop_
_geom_bond_atom_site_label_1
_geom_bond_atom_site_label_2
_geom_bond_distance
S(1) S(2) 2.082(3)
S(1) C(8) 1.884(9)
S(2) C(10) 1.866(9)
O(1) N(1) 1.25(1)
O(2) N(1) 1.19(2)
O(3) C(11) 1.22(1)
O(4) C(13) 1.43(1)
O(5) C(9) 1.23(1)
N(1) C(6) 1.50(2)
N(2) C(2) 1.40(1)
N(2) C(8) 1.47(1)
N(2) C(11) 1.342(9)
N(3) C(10) 1.46(1)
N(3) C(9) 1.34(1)
N(3) C(12) 1.48(1)
C(1) C(2) 1.40(1)
C(1) C(6) 1.41(1)
C(2) C(3) 1.44(1)
C(3) C(4) 1.36(1)
C(3) C(7) 1.52(1)
C(8) C(9) 1.55(1)
C(8) C(7) 1.49(1)
C(10) C(11) 1.55(1)
C(10) C(13) 1.54(1)
C(4) C(5) 1.49(2)
C(5) C(6) 1.29(2)
O(4) H(11) 0.9300
C(1) H(1) 0.9300
C(13) H(9) 0.9701
C(13) H(10) 0.9700
C(4) H(2) 0.9300
C(7) H(5) 0.9700
C(7) H(4) 0.9700
C(5) H(3) 0.9299
C(12) H(6) 0.9601
C(12) H(7) 0.9600
C(12) H(8) 0.9600

loop_
_geom_contact_atom_site_label_1
_geom_contact_atom_site_label_2
_geom_contact_distance
_geom_contact_site_symmetry_2
S(1) O(5) 3.318(8) 54501
S(1) O(5) 3.534(8) .
S(1) N(2) 2.720(7) .
S(1) N(3) 3.178(8) .
S(1) C(2) 3.57(1) .
S(1) C(10) 2.971(8) .
S(1) C(11) 3.220(8) .
S(1) C(9) 2.730(9) .
S(1) C(7) 2.78(1) .
S(2) O(1) 3.48(1) 64602
S(2) O(2) 3.50(1) 64602
S(2) O(3) 3.540(8) .
S(2) O(4) 2.900(7) .
S(2) O(5) 3.202(8) 54501
S(2) N(2) 3.156(7) .
S(2) N(3) 2.762(8) .
S(2) C(8) 3.038(8) .
S(2) C(11) 2.710(8) .
S(2) C(9) 3.253(9) .
S(2) C(13) 2.74(1) .
O(1) S(2) 3.48(1) 65602
O(1) O(2) 2.13(2) .
O(1) O(3) 3.38(1) 64602
O(1) O(3) 3.31(1) 65602
O(1) C(1) 3.53(1) .
O(1) C(11) 3.36(1) 64602
O(1) C(5) 2.69(2) .
O(1) C(6) 2.34(1) .
O(2) S(2) 3.50(1) 65602
O(2) O(3) 3.47(2) 65602
O(2) N(2) 3.16(2) 64602
O(2) C(1) 2.73(1) .
O(2) C(2) 3.16(2) 64602
O(2) C(3) 3.54(2) 64602
O(2) C(11) 3.52(2) 65602
O(2) C(5) 3.47(2) .
O(2) C(6) 2.36(2) .
O(3) O(1) 3.31(1) 64602
O(3) O(1) 3.38(1) 65602
O(3) O(2) 3.47(2) 64602
O(3) N(1) 3.11(1) 64602
O(3) N(2) 2.269(9) .
O(3) N(3) 3.54(1) .
O(3) C(1) 2.98(1) .
O(3) C(2) 2.90(1) .
O(3) C(8) 3.59(1) .
O(3) C(10) 2.46(1) .
O(3) C(13) 2.77(1) .
O(3) C(7) 3.28(1) 45501
O(3) C(5) 3.35(1) 64602
O(3) C(6) 3.32(1) 64602
O(4) N(3) 3.18(1) .
O(4) C(10) 2.47(1) .
O(4) C(12) 3.14(1) .
O(5) S(1) 3.318(8) 56501
O(5) S(2) 3.202(8) 56501
O(5) N(2) 3.50(1) .
O(5) N(3) 2.30(1) .
O(5) C(8) 2.41(1) .
O(5) C(10) 3.57(1) .
O(5) C(7) 2.92(1) .
O(5) C(12) 2.78(1) .
N(1) O(3) 3.11(1) 65602
N(1) N(2) 3.56(1) 64602
N(1) C(1) 2.43(1) .
N(1) C(11) 3.52(1) 65602
N(1) C(5) 2.40(2) .
N(2) O(2) 3.16(2) 65602
N(2) N(1) 3.56(1) 65602
N(2) N(3) 2.76(1) .
N(2) C(1) 2.54(1) .
N(2) C(3) 2.31(1) .
N(2) C(10) 2.38(1) .
N(2) C(9) 2.46(1) .
N(2) C(7) 2.36(1) .
N(3) C(8) 2.43(1) .
N(3) C(11) 2.49(1) .
N(3) C(13) 2.51(1) .
C(1) C(3) 2.48(1) .
C(1) C(11) 3.12(1) .
C(1) C(4) 2.89(1) .
C(1) C(5) 2.43(1) .
C(2) O(2) 3.16(2) 65602
C(2) C(8) 2.37(1) .
C(2) C(11) 2.47(1) .
C(2) C(4) 2.45(1) .
C(2) C(7) 2.39(1) .
C(2) C(5) 2.78(1) .
C(2) C(6) 2.34(1) .
C(3) O(2) 3.54(2) 65602
C(3) C(8) 2.39(1) .
C(3) C(5) 2.41(1) .
C(3) C(6) 2.71(2) .
C(8) C(10) 2.65(1) .
C(8) C(11) 2.45(1) .
C(10) C(9) 2.39(1) .
C(10) C(12) 2.59(1) .
C(11) O(1) 3.36(1) 65602
C(11) O(2) 3.52(2) 64602
C(11) N(1) 3.52(1) 64602
C(11) C(9) 2.87(1) .
C(11) C(13) 2.50(1) .
C(9) C(7) 2.63(1) .
C(9) C(12) 2.41(1) .
C(13) C(12) 2.95(2) .
C(4) C(7) 2.60(1) .
C(4) C(6) 2.40(2) .
C(7) O(3) 3.28(1) 65501
C(5) O(3) 3.35(1) 65602
C(6) O(3) 3.32(1) 65602
S(1) H(5) 3.5229 .
S(1) H(4) 2.6481 .
S(1) H(9) 2.9494 65501
S(2) H(6) 3.2125 64502
S(2) H(7) 2.8270 54501
S(2) H(9) 3.0207 .
S(2) H(10) 3.5968 .
S(2) H(11) 3.3432 .
O(1) H(3) 2.3856 .
O(1) H(9) 3.2260 65602
O(1) H(10) 3.4673 64602
O(2) H(1) 2.4658 .
O(2) H(2) 3.3028 45501
O(2) H(5) 3.4836 64602
O(3) H(1) 2.4939 .
O(3) H(5) 3.5551 45501
O(3) H(4) 2.3373 45501
O(3) H(3) 3.1772 64602
O(3) H(9) 2.3551 .
O(3) H(10) 3.0408 .
O(4) H(6) 3.2508 .
O(4) H(6) 3.2889 64502
O(4) H(8) 2.5953 .
O(4) H(9) 1.9695 .
O(4) H(10) 1.9694 .
O(5) H(5) 2.5602 .
O(5) H(4) 3.3490 .
O(5) H(6) 2.9663 .
O(5) H(7) 2.5493 .
O(5) H(10) 3.4471 65501
O(5) H(11) 3.1230 65502
N(1) H(1) 2.5838 .
N(1) H(3) 2.5336 .
N(2) H(1) 2.8244 .
N(2) H(5) 2.9359 .
N(2) H(4) 3.0813 .
N(3) H(6) 2.0153 .
N(3) H(7) 2.0152 .
N(3) H(8) 2.0152 .
N(3) H(9) 3.2933 .
N(3) H(10) 2.5897 .
C(1) H(1) 3.1911 65602
C(1) H(3) 3.2546 .
C(2) H(1) 2.0606 .
C(2) H(2) 3.2980 .
C(2) H(5) 2.9891 .
C(2) H(4) 3.0850 .
C(3) H(1) 3.3315 .
C(3) H(2) 2.0116 .
C(3) H(5) 2.0678 .
C(3) H(4) 2.0678 .
C(3) H(3) 3.2588 .
C(8) H(5) 2.0476 .
C(8) H(4) 2.0476 .
C(10) H(6) 3.0098 .
C(10) H(7) 3.3170 .
C(10) H(8) 2.6832 .
C(10) H(9) 2.0750 .
C(10) H(10) 2.0749 .
C(10) H(11) 3.2789 .
C(11) H(1) 2.9897 .
C(11) H(4) 3.3684 45501
C(11) H(9) 2.4984 .
C(11) H(10) 2.8628 .
C(9) H(5) 2.6467 .
C(9) H(4) 3.1734 .
C(9) H(6) 2.7359 .
C(9) H(7) 2.5590 .
C(9) H(8) 3.1887 .
C(13) H(4) 3.5271 45501
C(13) H(6) 3.4165 .
C(13) H(8) 2.5059 .
C(13) H(11) 2.3564 .
C(4) H(5) 2.9387 .
C(4) H(4) 2.8619 .
C(4) H(3) 2.1220 .
C(7) H(2) 2.8455 .
C(5) H(1) 3.2575 .
C(5) H(2) 2.1366 .
C(6) H(1) 2.0691 .
C(6) H(1) 3.2443 65602
C(6) H(2) 3.2404 .
C(6) H(3) 1.9400 .
C(12) H(6) 3.3514 65502
C(12) H(7) 3.4377 64502
C(12) H(10) 2.7668 .
C(12) H(11) 3.5768 .
C(12) H(11) 3.4630 65502
H(1) C(1) 3.1911 64602
H(1) C(6) 3.2443 64602
H(2) O(2) 3.3028 65501
H(5) O(2) 3.4836 65602
H(5) O(3) 3.5551 65501
H(4) O(3) 2.3373 65501
H(4) C(11) 3.3684 65501
H(4) C(13) 3.5271 65501
H(3) O(3) 3.1772 65602
H(6) S(2) 3.2125 65502
H(6) O(4) 3.2889 65502
H(6) C(12) 3.3514 64502
H(7) S(2) 2.8270 56501
H(7) C(12) 3.4377 65502
H(9) S(1) 2.9494 45501
H(9) O(1) 3.2260 64602
H(10) O(1) 3.4673 65602
H(10) O(5) 3.4471 45501
H(11) O(5) 3.1230 64502
H(11) C(12) 3.4630 64502

loop_
_geom_torsion_atom_site_label_1
_geom_torsion_atom_site_label_2
_geom_torsion_atom_site_label_3
_geom_torsion_atom_site_label_4
_geom_torsion
C(8) S(1) S(2) C(10) 5.6(3)
S(2) S(1) C(8) N(2) 53.3(5)
S(2) S(1) C(8) C(9) -62.5(6)
S(2) S(1) C(8) C(7) 168.0(6)
S(1) S(2) C(10) N(3) 55.4(5)
S(1) S(2) C(10) C(11) -65.8(5)
S(1) S(2) C(10) C(13) 179.8(4)
O(1) N(1) C(6) C(1) 162.3(8)
O(1) N(1) C(6) C(5) -19(1)
O(2) N(1) C(6) C(1) -17(1)
O(2) N(1) C(6) C(5) 160(1)
C(8) N(2) C(2) C(1) -172.9(8)
C(8) N(2) C(2) C(3) 6.7(9)
C(11) N(2) C(2) C(1) 0(1)
C(11) N(2) C(2) C(3) 178.6(7)
C(2) N(2) C(8) S(1) 106.2(6)
C(2) N(2) C(8) C(9) -140.7(7)
C(2) N(2) C(8) C(7) -11.4(9)
C(11) N(2) C(8) S(1) -66.4(8)
C(11) N(2) C(8) C(9) 46(1)
C(11) N(2) C(8) C(7) 176.0(8)
C(2) N(2) C(11) O(3) 5(1)
C(2) N(2) C(11) C(10) -174.3(7)
C(8) N(2) C(11) O(3) 177.0(8)
C(8) N(2) C(11) C(10) -3(1)
C(9) N(3) C(10) S(2) -68.4(9)
C(9) N(3) C(10) C(11) 48(1)
C(9) N(3) C(10) C(13) 170.9(8)
C(12) N(3) C(10) S(2) 95.3(8)
C(12) N(3) C(10) C(11) -147.7(7)
C(12) N(3) C(10) C(13) -25(1)
C(10) N(3) C(9) O(5) 174.4(9)
C(10) N(3) C(9) C(8) -2(1)
C(12) N(3) C(9) O(5) 9(1)
C(12) N(3) C(9) C(8) -167.6(7)
C(6) C(1) C(2) N(2) 178.3(8)
C(6) C(1) C(2) C(3) -1(1)
C(2) C(1) C(6) N(1) -179.9(6)
C(2) C(1) C(6) C(5) 2(1)
N(2) C(2) C(3) C(4) -179.1(8)
N(2) C(2) C(3) C(7) 0(1)
C(1) C(2) C(3) C(4) 0(1)
C(1) C(2) C(3) C(7) -179.5(8)
C(2) C(3) C(4) C(5) -0.2(9)
C(7) C(3) C(4) C(5) 179.8(6)
C(2) C(3) C(7) C(8) -7(1)
C(4) C(3) C(7) C(8) 172.2(8)
S(1) C(8) C(9) O(5) -105.7(9)
S(1) C(8) C(9) N(3) 71.8(9)
N(2) C(8) C(9) O(5) 139.3(9)
N(2) C(8) C(9) N(3) -43(1)
C(7) C(8) C(9) O(5) 18(1)
C(7) C(8) C(9) N(3) -164.5(8)
S(1) C(8) C(7) C(3) -104.7(8)
N(2) C(8) C(7) C(3) 11(1)
C(9) C(8) C(7) C(3) 134.1(8)
S(2) C(10) C(11) O(3) -104.2(8)
S(2) C(10) C(11) N(2) 75.9(7)
N(3) C(10) C(11) O(3) 134.6(8)
N(3) C(10) C(11) N(2) -45.3(9)
C(13) C(10) C(11) O(3) 9(1)
C(13) C(10) C(11) N(2) -170.6(6)
S(2) C(10) C(13) O(4) -42.9(9)
N(3) C(10) C(13) O(4) 80(1)
C(11) C(10) C(13) O(4) -155.0(7)
C(3) C(4) C(5) C(6) 0(1)
C(4) C(5) C(6) N(1) -179.9(6)
C(4) C(5) C(6) C(1) -1(1)

loop_
_cod_related_entry_id
_cod_related_entry_code
_cod_related_entry_database
1 28286042 ChemSpider
